data_7703612
loop_
_publ_author_name
'Jain, Surbhi'
'Bhar, Kishalay'
'Kumar, Sandeep'
'Bandyopadhyaya, Shreetama'
'Tapryal, Suman'
'Mandal, Chandi C.'
'Sharma, Anuj K.'

_publ_section_title
;
 Homo- and heteroleptic trimethoxy terpyridine-Cu(ii) complexes:
 synthesis, characterization, DNA/BSA binding, DNA cleavage and
 cytotoxicity studies.
;
_journal_issue 13
_journal_name_full 'Dalton transactions (Cambridge, England : 2003)'
_journal_page_first 4100
_journal_page_last 4113
_journal_paper_doi 10.1039/d0dt00209g
_journal_volume 49
_journal_year 2020
_chemical_formula_sum 'C76 H64 Cl4 Cu2 N12 O22'
_chemical_formula_weight 1766.27
_space_group_crystal_system monoclinic
_space_group_IT_number 14
_space_group_name_Hall '-P 2ybc'
_space_group_name_H-M_alt 'P 1 21/c 1'
_atom_sites_solution_hydrogens geom
_audit_creation_method SHELXL-2018/3
_audit_update_record
;
2020-02-13 deposited with the CCDC.	2020-02-27 downloaded from the CCDC.
;
_cell_angle_alpha 90
_cell_angle_beta 113.406(12)
_cell_angle_gamma 90
_cell_formula_units_Z 2
_cell_length_a 19.078(5)
_cell_length_b 12.031(3)
_cell_length_c 17.935(4)
_cell_measurement_reflns_used 9941
_cell_measurement_temperature 296(2)
_cell_measurement_theta_max 27.59
_cell_measurement_theta_min 3.88
_cell_volume 3777.8(16)
_computing_cell_refinement 'Bruker SAINT'
_computing_data_collection 'Bruker APEX2'
_computing_data_reduction 'Bruker SAINT'
_computing_molecular_graphics 'Bruker SHELXTL'
_computing_publication_material 'Bruker SHELXTL'
_computing_structure_refinement 'SHELXL-2018/3 (Sheldrick, 2018)'
_computing_structure_solution 'SHELXT 2014/4 (Sheldrick, 2014)'
_diffrn_ambient_temperature 296(2)
_diffrn_measured_fraction_theta_full 0.996
_diffrn_measured_fraction_theta_max 0.996
_diffrn_measurement_device_type 'Bruker APEX-II CCD'
_diffrn_measurement_method '\f and \w scans'
_diffrn_radiation_type MoK\a
_diffrn_radiation_wavelength 0.71073
_diffrn_reflns_av_R_equivalents 0.2052
_diffrn_reflns_av_unetI/netI 0.1070
_diffrn_reflns_Laue_measured_fraction_full 0.996
_diffrn_reflns_Laue_measured_fraction_max 0.996
_diffrn_reflns_limit_h_max 22
_diffrn_reflns_limit_h_min -22
_diffrn_reflns_limit_k_max 14
_diffrn_reflns_limit_k_min -14
_diffrn_reflns_limit_l_max 21
_diffrn_reflns_limit_l_min -21
_diffrn_reflns_number 69099
_diffrn_reflns_point_group_measured_fraction_full 0.996
_diffrn_reflns_point_group_measured_fraction_max 0.996
_diffrn_reflns_theta_full 24.998
_diffrn_reflns_theta_max 24.998
_diffrn_reflns_theta_min 2.097
_exptl_absorpt_coefficient_mu 0.791
_exptl_crystal_colour green
_exptl_crystal_density_diffrn 1.553
_exptl_crystal_description rectangular
_exptl_crystal_F_000 1812
_refine_diff_density_max 0.895
_refine_diff_density_min -1.072
_refine_diff_density_rms 0.139
_refine_ls_extinction_method none
_refine_ls_goodness_of_fit_ref 1.117
_refine_ls_hydrogen_treatment constr
_refine_ls_matrix_type full
_refine_ls_number_parameters 527
_refine_ls_number_reflns 6633
_refine_ls_number_restraints 0
_refine_ls_restrained_S_all 1.117
_refine_ls_R_factor_all 0.0989
_refine_ls_R_factor_gt 0.0825
_refine_ls_shift/su_max 0.000
_refine_ls_shift/su_mean 0.000
_refine_ls_structure_factor_coef Fsqd
_refine_ls_weighting_details 'w=1/[\s^2^(Fo^2^)+(0.1054P)^2^+13.5808P] where P=(Fo^2^+2Fc^2^)/3'
_refine_ls_weighting_scheme calc
_refine_ls_wR_factor_gt 0.2189
_refine_ls_wR_factor_ref 0.2326
_reflns_Friedel_coverage 0.000
_reflns_number_gt 5370
_reflns_number_total 6633
_reflns_threshold_expression 'I > 2\s(I)'
_cod_data_source_file d0dt00209g2.cif
_cod_data_source_block shelx
_cod_depositor_comments 'Adding full bibliography for 7703612--7703614.cif.'
_cod_original_cell_volume 3778.0(16)
_cod_original_sg_symbol_H-M 'P 21/c'
_cod_database_code 7703612
_shelx_shelxl_version_number 2018/3
_shelx_space_group_comment
;
The symmetry employed for this shelxl refinement is uniquely defined
by the following loop, which should always be used as a source of
symmetry information in preference to the above space-group names.
They are only intended as comments.
;

loop_
_space_group_symop_operation_xyz
'x, y, z'
'-x, y+1/2, -z+1/2'
'-x, -y, -z'
'x, -y-1/2, z-1/2'

loop_
_atom_site_label
_atom_site_type_symbol
_atom_site_fract_x
_atom_site_fract_y
_atom_site_fract_z
_atom_site_U_iso_or_equiv
_atom_site_adp_type
_atom_site_occupancy
_atom_site_site_symmetry_order
_atom_site_calc_flag
_atom_site_refinement_flags_posn
_atom_site_refinement_flags_adp
_atom_site_refinement_flags_occupancy
_atom_site_disorder_assembly
_atom_site_disorder_group
Cu1 Cu 0.29648(4) 0.20264(6) -0.00314(4) 0.0175(2) Uani 1 1 d . . . . .
Cl2 Cl 0.52962(8) 0.24244(12) 0.80138(8) 0.0227(4) Uani 1 1 d . . . . .
N1 N 0.1887(3) 0.1479(4) -0.0524(3) 0.0193(10) Uani 1 1 d . . . . .
N2 N 0.3001(3) 0.0765(4) 0.0883(3) 0.0205(11) Uani 1 1 d . . . . .
N5 N 0.3969(2) 0.2695(4) 0.0282(3) 0.0149(9) Uani 1 1 d . . . . .
N3 N 0.3410(3) 0.0988(4) -0.0635(3) 0.0178(10) Uani 1 1 d . . . . .
N4 N 0.2830(3) 0.3434(4) 0.0536(3) 0.0225(11) Uani 1 1 d . . . . .
O3 O 0.7996(2) 0.3500(4) 0.0721(3) 0.0295(10) Uani 1 1 d . . . . .
O1 O 0.7241(3) 0.6827(3) 0.1543(2) 0.0249(9) Uani 1 1 d . . . . .
O2 O 0.8297(2) 0.5577(4) 0.1289(2) 0.0250(9) Uani 1 1 d . . . . .
O7 O 0.5888(3) 0.2120(4) 0.8798(2) 0.0291(10) Uani 1 1 d . . . . .
O6 O 0.5661(3) 0.2801(4) 0.7484(3) 0.0369(12) Uani 1 1 d . . . . .
O5 O 0.4811(3) 0.1492(4) 0.7654(2) 0.0317(11) Uani 1 1 d . . . . .
O4 O 0.4844(3) 0.3325(4) 0.8139(3) 0.0386(12) Uani 1 1 d . . . . .
C10 C 0.5380(3) 0.3707(5) 0.0632(3) 0.0152(11) Uani 1 1 d . . . . .
C24 C 0.5169(3) 0.2739(4) 0.0152(3) 0.0150(11) Uani 1 1 d . . . . .
H24 H 0.550031 0.242960 -0.005631 0.018 Uiso 1 1 calc R U . . .
C12 C 0.4455(3) 0.2242(4) -0.0011(3) 0.0149(11) Uani 1 1 d . . . . .
C3 C 0.7041(3) 0.5738(4) 0.1295(3) 0.0187(12) Uani 1 1 d . . . . .
C11 C 0.4840(3) 0.4166(4) 0.0901(3) 0.0134(11) Uani 1 1 d . . . . .
H11 H 0.495405 0.481553 0.120705 0.016 Uiso 1 1 calc R U . . .
C13 C 0.4130(3) 0.3645(4) 0.0706(3) 0.0154(11) Uani 1 1 d . . . . .
C4 C 0.6320(3) 0.5300(4) 0.1129(3) 0.0175(12) Uani 1 1 d . . . . .
H4 H 0.595263 0.572886 0.121363 0.021 Uiso 1 1 calc R U . . .
C2 C 0.7600(3) 0.5123(5) 0.1158(3) 0.0189(12) Uani 1 1 d . . . . .
C14 C 0.3480(3) 0.4059(5) 0.0873(3) 0.0163(11) Uani 1 1 d . . . . .
C18 C 0.4143(3) 0.1234(4) -0.0518(3) 0.0152(11) Uani 1 1 d . . . . .
C16 C 0.2180(4) 0.4728(6) 0.1042(4) 0.0322(15) Uani 1 1 d . . . . .
H16 H 0.173100 0.494047 0.108953 0.039 Uiso 1 1 calc R U . . .
C25 C 0.3493(3) 0.5035(5) 0.1298(3) 0.0225(13) Uani 1 1 d . . . . .
H25 H 0.393809 0.545388 0.152273 0.027 Uiso 1 1 calc R U . . .
C5 C 0.7423(3) 0.4031(5) 0.0852(3) 0.0205(12) Uani 1 1 d . . . . .
C9 C 0.6147(3) 0.4211(4) 0.0835(3) 0.0158(11) Uani 1 1 d . . . . .
C19 C 0.4545(3) 0.0609(5) -0.0867(3) 0.0195(12) Uani 1 1 d . . . . .
H19 H 0.504382 0.079369 -0.078411 0.023 Uiso 1 1 calc R U . . .
C8 C 0.6705(3) 0.3587(5) 0.0695(3) 0.0192(12) Uani 1 1 d . . . . .
H8 H 0.659327 0.286643 0.049532 0.023 Uiso 1 1 calc R U . . .
C21 C 0.3072(4) 0.0102(5) -0.1102(3) 0.0234(13) Uani 1 1 d . . . . .
H21 H 0.257243 -0.007082 -0.118194 0.028 Uiso 1 1 calc R U . . .
C23 C 0.2746(4) -0.0876(5) 0.1852(4) 0.0281(14) Uani 1 1 d . . . . .
H23 H 0.266825 -0.142071 0.217903 0.034 Uiso 1 1 calc R U . . .
C20 C 0.3438(4) -0.0553(5) -0.1463(3) 0.0260(14) Uani 1 1 d . . . . .
H20 H 0.318765 -0.115637 -0.178204 0.031 Uiso 1 1 calc R U . . .
C1 C 0.7081(4) 0.7215(5) 0.2212(3) 0.0269(14) Uani 1 1 d . . . . .
H1A H 0.653879 0.721121 0.206473 0.040 Uiso 1 1 calc R U . . .
H1B H 0.727198 0.795818 0.234926 0.040 Uiso 1 1 calc R U . . .
H1C H 0.732362 0.673701 0.267175 0.040 Uiso 1 1 calc R U . . .
C17 C 0.2206(4) 0.3764(5) 0.0635(4) 0.0284(14) Uani 1 1 d . . . . .
H17 H 0.176824 0.332799 0.042027 0.034 Uiso 1 1 calc R U . . .
C22 C 0.3447(4) -0.0421(5) 0.2063(3) 0.0254(14) Uani 1 1 d . . . . .
H22 H 0.385055 -0.065339 0.253194 0.031 Uiso 1 1 calc R U . . .
C15 C 0.2830(4) 0.5372(6) 0.1379(4) 0.0308(15) Uani 1 1 d . . . . .
H15 H 0.282434 0.602277 0.165686 0.037 Uiso 1 1 calc R U . . .
C6 C 0.7835(4) 0.2376(6) 0.0421(5) 0.0380(17) Uani 1 1 d . . . . .
H6A H 0.774438 0.192231 0.081332 0.057 Uiso 1 1 calc R U . . .
H6B H 0.826421 0.208826 0.033004 0.057 Uiso 1 1 calc R U . . .
H6C H 0.739119 0.237090 -0.008064 0.057 Uiso 1 1 calc R U . . .
C7 C 0.8888(4) 0.5293(6) 0.2076(4) 0.0329(15) Uani 1 1 d . . . . .
H7A H 0.876459 0.561497 0.249852 0.049 Uiso 1 1 calc R U . . .
H7B H 0.936997 0.557793 0.211079 0.049 Uiso 1 1 calc R U . . .
H7C H 0.891885 0.449993 0.213727 0.049 Uiso 1 1 calc R U . . .
C26 C 0.4181(4) -0.0308(5) -0.1347(3) 0.0227(13) Uani 1 1 d . . . . .
H26 H 0.443768 -0.074589 -0.158454 0.027 Uiso 1 1 calc R U . . .
C29 C 0.2126(4) -0.0526(5) 0.1132(3) 0.0224(13) Uani 1 1 d . . . . .
C32 C 0.0969(3) 0.0190(5) -0.0374(4) 0.0235(13) Uani 1 1 d . . . . .
C30 C 0.1376(4) -0.0987(5) 0.0836(4) 0.0272(14) Uani 1 1 d . . . . .
H30 H 0.126213 -0.152472 0.114321 0.033 Uiso 1 1 calc R U . . .
C36 C 0.0600(4) 0.1373(5) -0.1551(4) 0.0269(14) Uani 1 1 d . . . . .
H36 H 0.024028 0.162638 -0.204476 0.032 Uiso 1 1 calc R U . . .
C31 C 0.0822(4) -0.0663(5) 0.0114(4) 0.0251(13) Uani 1 1 d . . . . .
H31 H 0.034263 -0.099479 -0.006701 0.030 Uiso 1 1 calc R U . . .
C33 C 0.1706(3) 0.0671(5) -0.0093(3) 0.0175(11) Uani 1 1 d . . . . .
C28 C 0.2297(3) 0.0298(5) 0.0665(3) 0.0180(12) Uani 1 1 d . . . . .
C35 C 0.0418(3) 0.0564(5) -0.1124(4) 0.0258(14) Uani 1 1 d . . . . .
H35 H -0.007047 0.025939 -0.132766 0.031 Uiso 1 1 calc R U . . .
C34 C 0.1348(4) 0.1819(5) -0.1225(3) 0.0238(13) Uani 1 1 d . . . . .
H34 H 0.147007 0.237430 -0.151415 0.029 Uiso 1 1 calc R U . . .
C27 C 0.3564(3) 0.0416(5) 0.1562(3) 0.0239(13) Uani 1 1 d . . . . .
H27 H 0.404746 0.072753 0.171386 0.029 Uiso 1 1 calc R U . . .
Cl3 Cl 0.11485(9) 0.64170(13) 0.22738(9) 0.0305(4) Uani 1 1 d . . . . .
O8 O 0.1836(3) 0.7062(5) 0.2480(4) 0.0535(16) Uani 1 1 d . . . . .
O9 O 0.0728(3) 0.6793(5) 0.2733(3) 0.0520(15) Uani 1 1 d . . . . .
O10 O 0.0675(3) 0.6515(5) 0.1415(3) 0.0518(15) Uani 1 1 d . . . . .
O11 O 0.1348(3) 0.5260(4) 0.2475(3) 0.0518(15) Uani 1 1 d . . . . .
C39 C -0.0158(6) 0.3739(9) 0.0825(7) 0.076(3) Uani 1 1 d . . . . .
H39A H -0.041988 0.377344 0.024453 0.114 Uiso 1 1 calc R U . . .
H39B H 0.005941 0.445253 0.102808 0.114 Uiso 1 1 calc R U . . .
H39C H -0.051179 0.353581 0.106043 0.114 Uiso 1 1 calc R U . . .
N7 N 0.0910(5) 0.2253(8) 0.1178(5) 0.067(2) Uani 1 1 d . . . . .
C38 C 0.0450(5) 0.2909(8) 0.1040(5) 0.049(2) Uani 1 1 d . . . . .

loop_
_atom_site_aniso_label
_atom_site_aniso_U_11
_atom_site_aniso_U_22
_atom_site_aniso_U_33
_atom_site_aniso_U_23
_atom_site_aniso_U_13
_atom_site_aniso_U_12
Cu1 0.0179(4) 0.0129(4) 0.0194(4) -0.0018(2) 0.0049(3) -0.0041(3)
Cl2 0.0300(8) 0.0167(7) 0.0193(7) -0.0037(5) 0.0075(6) -0.0014(6)
N1 0.020(2) 0.016(2) 0.020(2) -0.0027(18) 0.0050(19) -0.005(2)
N2 0.026(3) 0.017(3) 0.018(2) 0.0027(18) 0.008(2) 0.000(2)
N5 0.013(2) 0.011(2) 0.017(2) -0.0004(17) 0.0025(18) -0.0021(18)
N3 0.024(2) 0.010(2) 0.015(2) 0.0021(17) 0.0026(19) -0.0054(19)
N4 0.024(3) 0.019(3) 0.023(2) 0.002(2) 0.008(2) -0.001(2)
O3 0.023(2) 0.024(2) 0.043(3) -0.0075(19) 0.014(2) -0.0033(18)
O1 0.033(2) 0.012(2) 0.029(2) -0.0037(16) 0.0112(19) -0.0060(17)
O2 0.020(2) 0.023(2) 0.025(2) -0.0008(17) 0.0024(17) -0.0065(17)
O7 0.030(2) 0.034(3) 0.021(2) -0.0011(18) 0.0076(18) 0.001(2)
O6 0.065(3) 0.021(2) 0.031(2) 0.0053(19) 0.025(2) -0.007(2)
O5 0.044(3) 0.026(2) 0.021(2) -0.0066(17) 0.008(2) -0.017(2)
O4 0.038(3) 0.028(3) 0.042(3) -0.005(2) 0.007(2) 0.013(2)
C10 0.018(3) 0.016(3) 0.008(2) 0.0033(19) 0.002(2) 0.004(2)
C24 0.016(3) 0.011(3) 0.016(3) 0.000(2) 0.005(2) 0.000(2)
C12 0.019(3) 0.012(3) 0.013(2) -0.001(2) 0.006(2) -0.001(2)
C3 0.024(3) 0.010(3) 0.015(2) 0.001(2) 0.000(2) 0.000(2)
C11 0.014(2) 0.012(3) 0.011(2) -0.0005(19) 0.001(2) -0.001(2)
C13 0.021(3) 0.012(3) 0.009(2) -0.0005(19) 0.002(2) 0.001(2)
C4 0.025(3) 0.010(3) 0.013(2) -0.001(2) 0.003(2) -0.001(2)
C2 0.027(3) 0.013(3) 0.011(2) 0.000(2) 0.002(2) -0.003(2)
C14 0.018(3) 0.018(3) 0.011(2) 0.005(2) 0.004(2) 0.002(2)
C18 0.024(3) 0.010(3) 0.010(2) 0.0004(19) 0.005(2) 0.000(2)
C16 0.034(4) 0.032(4) 0.029(3) -0.001(3) 0.012(3) 0.005(3)
C25 0.026(3) 0.018(3) 0.018(3) -0.006(2) 0.004(2) 0.001(2)
C5 0.022(3) 0.019(3) 0.018(3) 0.001(2) 0.005(2) -0.002(2)
C9 0.019(3) 0.014(3) 0.011(2) 0.0011(19) 0.002(2) -0.002(2)
C19 0.028(3) 0.010(3) 0.016(3) 0.002(2) 0.004(2) -0.002(2)
C8 0.020(3) 0.010(3) 0.023(3) -0.003(2) 0.004(2) -0.004(2)
C21 0.029(3) 0.017(3) 0.020(3) -0.001(2) 0.005(2) -0.010(3)
C23 0.049(4) 0.014(3) 0.026(3) 0.006(2) 0.019(3) 0.009(3)
C20 0.038(4) 0.015(3) 0.022(3) -0.004(2) 0.008(3) -0.008(3)
C1 0.042(4) 0.013(3) 0.022(3) -0.005(2) 0.007(3) -0.006(3)
C17 0.024(3) 0.028(4) 0.033(3) -0.003(3) 0.011(3) -0.001(3)
C22 0.032(3) 0.022(3) 0.019(3) 0.002(2) 0.006(3) 0.013(3)
C15 0.035(4) 0.030(4) 0.024(3) -0.006(3) 0.009(3) 0.002(3)
C6 0.038(4) 0.024(4) 0.050(4) -0.016(3) 0.017(3) 0.001(3)
C7 0.021(3) 0.032(4) 0.032(3) -0.001(3) -0.004(3) -0.003(3)
C26 0.040(4) 0.009(3) 0.018(3) -0.004(2) 0.010(3) 0.000(2)
C29 0.034(3) 0.014(3) 0.024(3) 0.000(2) 0.017(3) 0.000(2)
C32 0.025(3) 0.018(3) 0.028(3) -0.002(2) 0.010(3) 0.001(2)
C30 0.038(4) 0.015(3) 0.037(3) 0.000(2) 0.023(3) -0.003(3)
C36 0.026(3) 0.024(3) 0.024(3) 0.000(2) 0.003(3) 0.003(3)
C31 0.025(3) 0.021(3) 0.035(3) -0.007(3) 0.018(3) -0.005(3)
C33 0.018(3) 0.014(3) 0.023(3) -0.003(2) 0.011(2) 0.000(2)
C28 0.019(3) 0.015(3) 0.023(3) -0.002(2) 0.011(2) 0.001(2)
C35 0.019(3) 0.025(3) 0.029(3) -0.008(2) 0.006(3) -0.003(3)
C34 0.026(3) 0.015(3) 0.022(3) 0.004(2) 0.000(2) 0.002(2)
C27 0.021(3) 0.028(3) 0.019(3) 0.000(2) 0.004(2) 0.004(3)
Cl3 0.0285(8) 0.0251(8) 0.0334(8) 0.0082(6) 0.0075(7) 0.0023(6)
O8 0.042(3) 0.044(3) 0.063(4) 0.012(3) 0.009(3) -0.013(3)
O9 0.049(3) 0.057(4) 0.049(3) -0.001(3) 0.018(3) 0.014(3)
O10 0.060(4) 0.048(3) 0.032(3) 0.009(2) 0.003(3) 0.006(3)
O11 0.064(4) 0.022(3) 0.061(3) 0.018(2) 0.016(3) 0.008(3)
C39 0.053(6) 0.080(8) 0.094(8) -0.040(6) 0.027(6) -0.024(5)
N7 0.056(5) 0.068(6) 0.065(5) 0.000(4) 0.011(4) -0.014(5)
C38 0.033(4) 0.056(6) 0.059(5) -0.010(4) 0.018(4) -0.018(4)

loop_
_atom_type_symbol
_atom_type_description
_atom_type_scat_dispersion_real
_atom_type_scat_dispersion_imag
_atom_type_scat_source
C C 0.0033 0.0016 'International Tables Vol C Tables 4.2.6.8 and 6.1.1.4'
H H 0.0000 0.0000 'International Tables Vol C Tables 4.2.6.8 and 6.1.1.4'
N N 0.0061 0.0033 'International Tables Vol C Tables 4.2.6.8 and 6.1.1.4'
O O 0.0106 0.0060 'International Tables Vol C Tables 4.2.6.8 and 6.1.1.4'
Cl Cl 0.1484 0.1585 'International Tables Vol C Tables 4.2.6.8 and 6.1.1.4'
Cu Cu 0.3201 1.2651 'International Tables Vol C Tables 4.2.6.8 and 6.1.1.4'

loop_
_geom_angle_atom_site_label_1
_geom_angle_atom_site_label_2
_geom_angle_atom_site_label_3
_geom_angle
_geom_angle_site_symmetry_1
_geom_angle_site_symmetry_3
_geom_angle_publ_flag
N5 Cu1 N1 170.58(19) . . ?
N5 Cu1 N4 79.48(19) . . ?
N1 Cu1 N4 100.5(2) . . ?
N5 Cu1 N3 80.61(19) . . ?
N1 Cu1 N3 97.77(19) . . ?
N4 Cu1 N3 158.5(2) . . ?
N5 Cu1 N2 109.36(18) . . ?
N1 Cu1 N2 79.98(19) . . ?
N4 Cu1 N2 99.88(19) . . ?
N3 Cu1 N2 94.38(18) . . ?
O5 Cl2 O6 109.9(3) . . ?
O5 Cl2 O4 109.6(3) . . ?
O6 Cl2 O4 109.6(3) . . ?
O5 Cl2 O7 110.6(3) . . ?
O6 Cl2 O7 108.7(3) . . ?
O4 Cl2 O7 108.5(3) . . ?
C34 N1 C33 118.6(5) . . ?
C34 N1 Cu1 126.0(4) . . ?
C33 N1 Cu1 115.5(4) . . ?
C27 N2 C28 118.5(5) . . ?
C27 N2 Cu1 132.1(4) . . ?
C28 N2 Cu1 109.4(3) . . ?
C13 N5 C12 121.9(5) . . ?
C13 N5 Cu1 119.6(4) . . ?
C12 N5 Cu1 118.1(4) . . ?
C21 N3 C18 118.3(5) . . ?
C21 N3 Cu1 127.9(4) . . ?
C18 N3 Cu1 113.7(3) . . ?
C17 N4 C14 118.6(5) . . ?
C17 N4 Cu1 127.5(4) . . ?
C14 N4 Cu1 113.9(4) . . ?
C5 O3 C6 115.9(5) . . ?
C3 O1 C1 117.0(5) . . ?
C2 O2 C7 113.5(4) . . ?
C24 C10 C11 117.5(5) . . ?
C24 C10 C9 120.0(5) . . ?
C11 C10 C9 122.5(5) . . ?
C12 C24 C10 119.7(5) . . ?
N5 C12 C24 120.3(5) . . ?
N5 C12 C18 113.4(5) . . ?
C24 C12 C18 126.3(5) . . ?
O1 C3 C4 123.4(5) . . ?
O1 C3 C2 115.1(5) . . ?
C4 C3 C2 121.4(5) . . ?
C13 C11 C10 120.2(5) . . ?
N5 C13 C11 120.2(5) . . ?
N5 C13 C14 112.5(5) . . ?
C11 C13 C14 127.3(5) . . ?
C3 C4 C9 120.0(5) . . ?
O2 C2 C3 121.0(5) . . ?
O2 C2 C5 120.3(5) . . ?
C3 C2 C5 118.6(5) . . ?
N4 C14 C25 121.4(5) . . ?
N4 C14 C13 114.4(5) . . ?
C25 C14 C13 124.1(5) . . ?
N3 C18 C19 122.0(5) . . ?
N3 C18 C12 114.1(5) . . ?
C19 C18 C12 123.9(5) . . ?
C15 C16 C17 119.2(6) . . ?
C15 C25 C14 118.9(6) . . ?
O3 C5 C8 125.3(5) . . ?
O3 C5 C2 114.7(5) . . ?
C8 C5 C2 120.0(5) . . ?
C4 C9 C8 119.0(5) . . ?
C4 C9 C10 122.3(5) . . ?
C8 C9 C10 118.7(5) . . ?
C18 C19 C26 118.4(6) . . ?
C5 C8 C9 120.9(5) . . ?
N3 C21 C20 122.6(6) . . ?
C22 C23 C29 120.4(6) . . ?
C21 C20 C26 119.3(5) . . ?
N4 C17 C16 122.8(6) . . ?
C23 C22 C27 119.7(5) . . ?
C16 C15 C25 119.1(6) . . ?
C20 C26 C19 119.3(6) . . ?
C28 C29 C23 116.0(5) . . ?
C28 C29 C30 119.0(5) . . ?
C23 C29 C30 124.9(6) . . ?
C35 C32 C33 117.9(5) . . ?
C35 C32 C31 123.5(6) . . ?
C33 C32 C31 118.6(5) . . ?
C31 C30 C29 121.9(6) . . ?
C35 C36 C34 118.6(5) . . ?
C30 C31 C32 120.9(6) . . ?
N1 C33 C32 121.7(5) . . ?
N1 C33 C28 118.2(5) . . ?
C32 C33 C28 120.0(5) . . ?
N2 C28 C29 123.4(5) . . ?
N2 C28 C33 116.9(5) . . ?
C29 C28 C33 119.7(5) . . ?
C36 C35 C32 120.1(6) . . ?
N1 C34 C36 123.1(6) . . ?
N2 C27 C22 121.8(6) . . ?
O9 Cl3 O8 110.1(4) . . ?
O9 Cl3 O10 109.3(4) . . ?
O8 Cl3 O10 110.4(4) . . ?
O9 Cl3 O11 108.2(4) . . ?
O8 Cl3 O11 109.3(4) . . ?
O10 Cl3 O11 109.5(3) . . ?
N7 C38 C39 177.5(10) . . ?

loop_
_geom_bond_atom_site_label_1
_geom_bond_atom_site_label_2
_geom_bond_distance
_geom_bond_site_symmetry_2
_geom_bond_publ_flag
Cu1 N5 1.944(4) . ?
Cu1 N1 2.000(5) . ?
Cu1 N4 2.044(5) . ?
Cu1 N3 2.045(5) . ?
Cu1 N2 2.215(5) . ?
Cl2 O5 1.434(4) . ?
Cl2 O6 1.456(5) . ?
Cl2 O4 1.457(5) . ?
Cl2 O7 1.458(4) . ?
N1 C34 1.334(7) . ?
N1 C33 1.369(7) . ?
N2 C27 1.332(7) . ?
N2 C28 1.363(7) . ?
N5 C13 1.340(7) . ?
N5 C12 1.350(7) . ?
N3 C21 1.350(7) . ?
N3 C18 1.362(7) . ?
N4 C17 1.333(8) . ?
N4 C14 1.368(7) . ?
O3 C5 1.364(7) . ?
O3 C6 1.442(8) . ?
O1 C3 1.387(7) . ?
O1 C1 1.429(8) . ?
O2 C2 1.368(7) . ?
O2 C7 1.455(7) . ?
C10 C24 1.409(7) . ?
C10 C11 1.412(8) . ?
C10 C9 1.490(8) . ?
C24 C12 1.408(8) . ?
C12 C18 1.490(7) . ?
C3 C4 1.390(8) . ?
C3 C2 1.399(8) . ?
C11 C13 1.405(8) . ?
C13 C14 1.473(8) . ?
C4 C9 1.402(8) . ?
C2 C5 1.412(8) . ?
C14 C25 1.395(8) . ?
C18 C19 1.388(8) . ?
C16 C15 1.381(10) . ?
C16 C17 1.381(9) . ?
C25 C15 1.390(9) . ?
C5 C8 1.390(8) . ?
C9 C8 1.405(8) . ?
C19 C26 1.401(8) . ?
C21 C20 1.374(9) . ?
C23 C22 1.353(10) . ?
C23 C29 1.424(9) . ?
C20 C26 1.381(9) . ?
C22 C27 1.424(9) . ?
C29 C28 1.417(8) . ?
C29 C30 1.425(9) . ?
C32 C35 1.413(8) . ?
C32 C33 1.415(8) . ?
C32 C31 1.448(9) . ?
C30 C31 1.363(9) . ?
C36 C35 1.366(9) . ?
C36 C34 1.416(9) . ?
C33 C28 1.449(8) . ?
Cl3 O9 1.433(6) . ?
Cl3 O8 1.440(6) . ?
Cl3 O10 1.449(5) . ?
Cl3 O11 1.450(5) . ?
C39 C38 1.461(15) . ?
N7 C38 1.131(12) . ?
